data_6000785
loop_
_publ_author_name
'Dearmas, H. N.'
'Quevedo, A. P.'
'Velar, R. C.'
'Rizo, J. C.'
'Hernandez, R. P.'

_publ_section_title
;
 Precise lattice parameters determination of the dihydrated copper complex
 Cu-2(C7H4ClO2)(4)X2H(2)O, from X-ray powder diffraction
;
_journal_coden_ASTM RMXFAT
_journal_name_full 'Revista Mexicana de Fisica'
_journal_page_first 73
_journal_page_last 81
_journal_volume 42
_journal_year 1996
_chemical_formula_sum 'C28 H20 Cl4 Cu2 O10'
_space_group_name_H-M_alt 'P21 or P21/m'
_cell_angle_alpha 90.000
_cell_angle_beta 98.480
_cell_angle_gamma 90.000
_cell_length_a 10.6946
_cell_length_b 19.5840
_cell_length_c 7.1020
_cell_volume 1471.20
_cod_database_code 6000785

loop_
_atom_site_label
_atom_site_fract_x
_atom_site_fract_y
_atom_site_fract_z
? ? ? ?
